data_7039189
loop_
_publ_author_name
'Chaumont, Cl\'ement'
'Chaumont, Alain'
'Kyritsakas, Nathalie'
'Mobian, Pierre'
'Henry, Marc'

_publ_section_title
;
 Titanium oxo-clusters derivatized from the Ti10O12(cat)8(py)8 complex:
 structural investigation and spectroscopic studies of light absorption.
;
_journal_issue 21
_journal_name_full 'Dalton transactions (Cambridge, England : 2003)'
_journal_page_first 8760
_journal_page_last 8769
_journal_paper_doi 10.1039/c6dt00632a
_journal_volume 45
_journal_year 2016
_chemical_formula_moiety 'C136 H104 N8 O28 Ti10,4(C H Cl3)'
_chemical_formula_sum 'C140 H108 Cl12 N8 O28 Ti10'
_chemical_formula_weight 3254.74
_space_group_crystal_system tetragonal
_space_group_IT_number 88
_space_group_name_Hall '-I 4ad'
_space_group_name_H-M_alt 'I 41/a'
_symmetry_space_group_name_Hall '-I 4ad'
_symmetry_space_group_name_H-M 'I 41/a :2'
_atom_sites_solution_hydrogens geom
_audit_creation_method SHELXL-2014/6
_audit_update_record
;
2016-03-16 deposited with the CCDC.
2016-04-07 downloaded from the CCDC.
;
_cell_angle_alpha 90
_cell_angle_beta 90
_cell_angle_gamma 90
_cell_formula_units_Z 4
_cell_length_a 29.1802(10)
_cell_length_b 29.1802(10)
_cell_length_c 16.1450(6)
_cell_measurement_reflns_used 8118
_cell_measurement_temperature 173(2)
_cell_measurement_theta_max 30.02
_cell_measurement_theta_min 2.44
_cell_volume 13747.2(8)
_computing_cell_refinement 'Bruker SAINT'
_computing_data_collection 'Bruker APEX2'
_computing_data_reduction 'Bruker SAINT'
_computing_molecular_graphics 'Bruker SHELXTL'
_computing_publication_material 'Bruker SHELXTL'
_computing_structure_refinement 'SHELXL-2014/6 (Sheldrick, 2014)'
_computing_structure_solution 'SHELXS-97 (Sheldrick, 2008)'
_diffrn_ambient_temperature 173(2)
_diffrn_measured_fraction_theta_full 0.963
_diffrn_measured_fraction_theta_max 0.961
_diffrn_measurement_device_type 'Bruker APEX-II CCD'
_diffrn_measurement_method '\f and \w scans'
_diffrn_radiation_monochromator graphite
_diffrn_radiation_source 'sealed tube'
_diffrn_radiation_type MoK\a
_diffrn_radiation_wavelength 0.71073
_diffrn_reflns_av_R_equivalents 0.0851
_diffrn_reflns_av_unetI/netI 0.0991
_diffrn_reflns_Laue_measured_fraction_full 0.963
_diffrn_reflns_Laue_measured_fraction_max 0.961
_diffrn_reflns_limit_h_max 41
_diffrn_reflns_limit_h_min -41
_diffrn_reflns_limit_k_max 41
_diffrn_reflns_limit_k_min -41
_diffrn_reflns_limit_l_max 13
_diffrn_reflns_limit_l_min -21
_diffrn_reflns_number 51412
_diffrn_reflns_point_group_measured_fraction_full 0.963
_diffrn_reflns_point_group_measured_fraction_max 0.961
_diffrn_reflns_theta_full 25.242
_diffrn_reflns_theta_max 30.049
_diffrn_reflns_theta_min 1.396
_exptl_absorpt_coefficient_mu 0.858
_exptl_absorpt_correction_T_max 0.982
_exptl_absorpt_correction_T_min 0.948
_exptl_absorpt_correction_type multi-scan
_exptl_absorpt_process_details sadabs
_exptl_crystal_colour orange
_exptl_crystal_density_diffrn 1.573
_exptl_crystal_density_meas ?
_exptl_crystal_description needle
_exptl_crystal_F_000 6608
_exptl_crystal_size_max 0.060
_exptl_crystal_size_mid 0.030
_exptl_crystal_size_min 0.030
_refine_diff_density_max 2.060
_refine_diff_density_min -2.239
_refine_diff_density_rms 0.218
_refine_ls_extinction_method none
_refine_ls_goodness_of_fit_ref 1.005
_refine_ls_hydrogen_treatment constr
_refine_ls_matrix_type full
_refine_ls_number_parameters 447
_refine_ls_number_reflns 9678
_refine_ls_number_restraints 0
_refine_ls_restrained_S_all 1.005
_refine_ls_R_factor_all 0.1803
_refine_ls_R_factor_gt 0.1028
_refine_ls_shift/su_max 0.001
_refine_ls_shift/su_mean 0.000
_refine_ls_structure_factor_coef Fsqd
_refine_ls_weighting_details 'w=1/[\s^2^(Fo^2^)+(0.0922P)^2^] where P=(Fo^2^+2Fc^2^)/3'
_refine_ls_weighting_scheme calc
_refine_ls_wR_factor_gt 0.1902
_refine_ls_wR_factor_ref 0.2206
_reflns_Friedel_coverage 0.000
_reflns_number_gt 4610
_reflns_number_total 9678
_reflns_threshold_expression 'I > 2\s(I)'
_cod_data_source_file c6dt00632a2.cif
_cod_data_source_block e2879a
_cod_depositor_comments
;
The following automatic conversions were performed:

'_exptl_crystal_density_meas' value 'none' was changed to '?' - the
value is perceived as not measured.

Automatic conversion script
Id: cif_fix_values 4268 2015-11-12 08:31:59Z antanas 

 Adding full bibliography for 7039189--7039191.cif.
;
_cod_original_cell_volume 13747.2(11)
_cod_database_code 7039189
_shelx_space_group_comment
;
The symmetry employed for this shelxl refinement is uniquely defined
by the following loop, which should always be used as a source of
symmetry information in preference to the above space-group names.
They are only intended as comments.
;
_shelx_estimated_absorpt_t_min 0.950
_shelx_estimated_absorpt_t_max 0.975
_shelxl_version_number 2014/6

loop_
_space_group_symop_operation_xyz
'x, y, z'
'-x+1/2, -y, z+1/2'
'-y+3/4, x+1/4, z+1/4'
'y+3/4, -x+3/4, z+3/4'
'x+1/2, y+1/2, z+1/2'
'-x+1, -y+1/2, z+1'
'-y+5/4, x+3/4, z+3/4'
'y+5/4, -x+5/4, z+5/4'
'-x, -y, -z'
'x-1/2, y, -z-1/2'
'y-3/4, -x-1/4, -z-1/4'
'-y-3/4, x-3/4, -z-3/4'
'-x+1/2, -y+1/2, -z+1/2'
'x, y+1/2, -z'
'y-1/4, -x+1/4, -z+1/4'
'-y-1/4, x-1/4, -z-1/4'

loop_
_atom_site_label
_atom_site_type_symbol
_atom_site_fract_x
_atom_site_fract_y
_atom_site_fract_z
_atom_site_U_iso_or_equiv
_atom_site_adp_type
_atom_site_occupancy
_atom_site_site_symmetry_order
_atom_site_calc_flag
_atom_site_refinement_flags_posn
_atom_site_refinement_flags_adp
_atom_site_refinement_flags_occupancy
Ti1 Ti 0.87954(3) 0.25032(3) 0.25352(5) 0.0219(2) Uani 1 1 d . . .
Ti2 Ti 1.0000 0.2500 0.27529(7) 0.0198(3) Uani 1 2 d S T P
Ti3 Ti 0.94907(3) 0.18854(3) 0.14730(5) 0.01752(19) Uani 1 1 d . . .
O1 O 0.94009(10) 0.22601(10) 0.25458(18) 0.0193(7) Uani 1 1 d . . .
O2 O 1.01012(10) 0.20036(10) 0.17962(18) 0.0178(6) Uani 1 1 d . . .
O3 O 0.89398(10) 0.29630(11) 0.17748(18) 0.0214(7) Uani 1 1 d . . .
O4 O 0.88244(12) 0.28537(12) 0.3466(2) 0.0288(8) Uani 1 1 d . . .
C1 C 0.90491(18) 0.29148(16) 0.4187(3) 0.0263(11) Uani 1 1 d . . .
C2 C 0.95285(17) 0.29586(16) 0.4212(3) 0.0253(11) Uani 1 1 d . . .
O5 O 0.97874(12) 0.29191(12) 0.3528(2) 0.0327(8) Uani 1 1 d . . .
C3 C 0.97409(18) 0.30386(17) 0.4980(3) 0.0301(11) Uani 1 1 d . . .
H3 H 1.0063 0.3082 0.5000 0.036 Uiso 1 1 calc R U .
C4 C 0.9493(2) 0.3056(2) 0.5702(3) 0.0380(13) Uani 1 1 d . . .
H4 H 0.9643 0.3108 0.6216 0.046 Uiso 1 1 calc R U .
C5 C 0.9021(2) 0.2996(2) 0.5675(3) 0.0451(15) Uani 1 1 d . . .
H5 H 0.8848 0.3003 0.6173 0.054 Uiso 1 1 calc R U .
C6 C 0.8803(2) 0.2927(2) 0.4925(3) 0.0391(14) Uani 1 1 d . . .
H6 H 0.8480 0.2886 0.4913 0.047 Uiso 1 1 calc R U .
O6 O 0.81626(11) 0.24599(12) 0.2203(2) 0.0279(8) Uani 1 1 d . . .
C7 C 0.80563(16) 0.22062(17) 0.1529(3) 0.0270(11) Uani 1 1 d . . .
C8 C 0.84143(16) 0.19362(16) 0.1195(3) 0.0235(10) Uani 1 1 d . . .
O7 O 0.88114(10) 0.19757(11) 0.16281(19) 0.0222(7) Uani 1 1 d . . .
C9 C 0.83521(17) 0.16655(17) 0.0507(3) 0.0304(12) Uani 1 1 d . . .
H9 H 0.8597 0.1487 0.0291 0.036 Uiso 1 1 calc R U .
C10 C 0.7924(2) 0.1659(2) 0.0138(4) 0.0414(14) Uani 1 1 d . . .
H10 H 0.7873 0.1475 -0.0338 0.050 Uiso 1 1 calc R U .
C11 C 0.75703(19) 0.1918(2) 0.0457(4) 0.0443(15) Uani 1 1 d . . .
H11 H 0.7279 0.1908 0.0196 0.053 Uiso 1 1 calc R U .
C12 C 0.76299(18) 0.2192(2) 0.1149(3) 0.0379(13) Uani 1 1 d . . .
H12 H 0.7382 0.2368 0.1361 0.045 Uiso 1 1 calc R U .
N1 N 0.86207(14) 0.19346(14) 0.3463(2) 0.0273(9) Uani 1 1 d . . .
C13 C 0.81944(18) 0.1786(2) 0.3578(3) 0.0363(13) Uani 1 1 d . . .
H13 H 0.7960 0.1903 0.3228 0.044 Uiso 1 1 calc R U .
C14 C 0.8074(2) 0.1473(2) 0.4175(4) 0.0425(14) Uani 1 1 d . . .
H14 H 0.7763 0.1381 0.4228 0.051 Uiso 1 1 calc R U .
C15 C 0.8401(2) 0.1289(2) 0.4700(3) 0.0391(13) Uani 1 1 d . . .
C16 C 0.8850(2) 0.1452(2) 0.4586(3) 0.0402(14) Uani 1 1 d . . .
H16 H 0.9089 0.1343 0.4934 0.048 Uiso 1 1 calc R U .
C17 C 0.89458(17) 0.17643(19) 0.3982(3) 0.0321(12) Uani 1 1 d . . .
H17 H 0.9253 0.1867 0.3921 0.038 Uiso 1 1 calc R U .
C18 C 0.8285(2) 0.0926(2) 0.5319(4) 0.0479(16) Uani 1 1 d . . .
C19 C 0.7923(3) 0.0611(2) 0.5179(4) 0.0579(18) Uani 1 1 d . . .
H19 H 0.7744 0.0626 0.4689 0.069 Uiso 1 1 calc R U .
C20 C 0.7839(3) 0.0280(3) 0.5780(5) 0.071(2) Uani 1 1 d . . .
H20 H 0.7595 0.0069 0.5700 0.085 Uiso 1 1 calc R U .
C21 C 0.8097(3) 0.0250(3) 0.6475(5) 0.070(2) Uani 1 1 d . . .
H21 H 0.8038 0.0015 0.6868 0.083 Uiso 1 1 calc R U .
C22 C 0.8438(3) 0.0554(3) 0.6612(5) 0.068(2) Uani 1 1 d . . .
H22 H 0.8614 0.0531 0.7105 0.081 Uiso 1 1 calc R U .
C23 C 0.8535(3) 0.0892(3) 0.6058(4) 0.0607(19) Uani 1 1 d . . .
H23 H 0.8773 0.1106 0.6173 0.073 Uiso 1 1 calc R U .
N2 N 0.94293(14) 0.12859(13) 0.2364(2) 0.0242(9) Uani 1 1 d . . .
C24 C 0.90413(18) 0.10346(17) 0.2420(3) 0.0290(11) Uani 1 1 d . . .
H24 H 0.8781 0.1130 0.2112 0.035 Uiso 1 1 calc R U .
C25 C 0.9006(2) 0.06474(18) 0.2900(3) 0.0355(13) Uani 1 1 d . . .
H25 H 0.8725 0.0482 0.2919 0.043 Uiso 1 1 calc R U .
C26 C 0.93845(19) 0.04955(17) 0.3362(3) 0.0326(12) Uani 1 1 d . . .
C27 C 0.97824(19) 0.07533(19) 0.3296(3) 0.0367(13) Uani 1 1 d . . .
H27 H 1.0050 0.0662 0.3587 0.044 Uiso 1 1 calc R U .
C28 C 0.97911(18) 0.11404(17) 0.2811(3) 0.0308(11) Uani 1 1 d . . .
H28 H 1.0066 0.1314 0.2789 0.037 Uiso 1 1 calc R U .
C29 C 0.9366(2) 0.0082(2) 0.3896(4) 0.0420(14) Uani 1 1 d . . .
C30 C 0.8992(2) 0.0010(2) 0.4412(4) 0.0533(17) Uani 1 1 d . . .
H30 H 0.8744 0.0221 0.4413 0.064 Uiso 1 1 calc R U .
C31 C 0.8980(3) -0.0376(3) 0.4932(4) 0.064(2) Uani 1 1 d . . .
H31 H 0.8723 -0.0424 0.5283 0.076 Uiso 1 1 calc R U .
C32 C 0.9325(3) -0.0677(3) 0.4939(4) 0.062(2) Uani 1 1 d . . .
H32 H 0.9312 -0.0937 0.5293 0.075 Uiso 1 1 calc R U .
C33 C 0.9696(3) -0.0611(3) 0.4436(6) 0.092(3) Uani 1 1 d . . .
H33 H 0.9940 -0.0827 0.4435 0.110 Uiso 1 1 calc R U .
C34 C 0.9716(3) -0.0230(3) 0.3928(5) 0.082(3) Uani 1 1 d . . .
H34 H 0.9979 -0.0184 0.3591 0.098 Uiso 1 1 calc R U .
C35 C 0.7739(3) 0.3816(3) 0.2873(4) 0.075(2) Uani 1 1 d . . .
H35 H 0.7614 0.3511 0.3046 0.090 Uiso 1 1 calc R U .
Cl1 Cl 0.81819(10) 0.39545(10) 0.35728(14) 0.1053(10) Uani 1 1 d . . .
Cl2 Cl 0.79664(11) 0.3748(3) 0.1978(2) 0.324(5) Uani 1 1 d . . .
Cl3 Cl 0.73038(10) 0.41797(14) 0.2870(4) 0.207(2) Uani 1 1 d . . .

loop_
_atom_site_aniso_label
_atom_site_aniso_U_11
_atom_site_aniso_U_22
_atom_site_aniso_U_33
_atom_site_aniso_U_23
_atom_site_aniso_U_13
_atom_site_aniso_U_12
Ti1 0.0144(4) 0.0256(5) 0.0256(5) -0.0023(3) 0.0027(3) -0.0011(3)
Ti2 0.0159(6) 0.0227(6) 0.0207(6) 0.000 0.000 -0.0045(5)
Ti3 0.0138(4) 0.0152(4) 0.0236(4) 0.0000(3) -0.0005(3) -0.0010(3)
O1 0.0155(15) 0.0211(16) 0.0212(16) -0.0022(12) -0.0004(12) -0.0011(12)
O2 0.0123(14) 0.0172(15) 0.0239(17) 0.0008(12) -0.0004(12) -0.0018(12)
O3 0.0152(15) 0.0244(17) 0.0245(17) -0.0002(13) 0.0010(13) 0.0021(13)
O4 0.0268(19) 0.0308(19) 0.0288(19) -0.0064(15) 0.0025(14) 0.0015(15)
C1 0.034(3) 0.021(2) 0.024(3) -0.0017(19) 0.002(2) 0.001(2)
C2 0.034(3) 0.019(2) 0.023(3) -0.0026(19) 0.010(2) -0.003(2)
O5 0.0262(19) 0.040(2) 0.0318(19) -0.0137(16) 0.0090(15) -0.0118(16)
C3 0.032(3) 0.026(3) 0.032(3) 0.000(2) 0.004(2) -0.002(2)
C4 0.042(3) 0.048(4) 0.024(3) -0.004(2) 0.001(2) 0.007(3)
C5 0.044(4) 0.062(4) 0.028(3) -0.005(3) 0.010(3) 0.000(3)
C6 0.030(3) 0.047(4) 0.040(3) -0.005(3) 0.008(2) 0.008(3)
O6 0.0139(16) 0.038(2) 0.0320(19) -0.0023(16) 0.0025(14) 0.0013(14)
C7 0.020(2) 0.029(3) 0.032(3) 0.004(2) 0.002(2) -0.003(2)
C8 0.017(2) 0.026(2) 0.027(3) 0.005(2) -0.0050(19) -0.0039(19)
O7 0.0125(15) 0.0237(17) 0.0304(18) -0.0011(14) -0.0020(13) -0.0025(13)
C9 0.025(3) 0.029(3) 0.037(3) 0.000(2) -0.006(2) 0.002(2)
C10 0.032(3) 0.044(3) 0.048(3) -0.004(3) -0.012(3) -0.007(3)
C11 0.021(3) 0.051(4) 0.061(4) 0.004(3) -0.017(3) 0.001(3)
C12 0.018(3) 0.049(4) 0.046(3) 0.001(3) -0.002(2) 0.005(2)
N1 0.023(2) 0.033(2) 0.026(2) -0.0041(18) 0.0052(17) -0.0029(17)
C13 0.024(3) 0.050(4) 0.035(3) 0.007(3) 0.004(2) -0.005(2)
C14 0.027(3) 0.051(4) 0.049(4) 0.011(3) 0.005(3) -0.014(3)
C15 0.041(3) 0.045(3) 0.032(3) 0.003(3) 0.006(3) -0.005(3)
C16 0.033(3) 0.057(4) 0.030(3) 0.007(3) 0.001(2) -0.001(3)
C17 0.022(3) 0.042(3) 0.033(3) 0.000(2) 0.000(2) 0.000(2)
C18 0.052(4) 0.051(4) 0.040(4) 0.010(3) 0.010(3) -0.001(3)
C19 0.070(5) 0.052(4) 0.052(4) 0.004(3) 0.010(3) -0.011(4)
C20 0.075(6) 0.061(5) 0.078(6) 0.006(4) 0.022(4) -0.029(4)
C21 0.091(6) 0.056(5) 0.062(5) 0.021(4) 0.015(5) -0.001(4)
C22 0.074(5) 0.076(6) 0.053(4) 0.023(4) 0.005(4) 0.002(4)
C23 0.072(5) 0.067(5) 0.043(4) 0.000(3) 0.005(3) -0.014(4)
N2 0.023(2) 0.024(2) 0.026(2) -0.0013(16) 0.0021(16) -0.0021(17)
C24 0.028(3) 0.028(3) 0.031(3) 0.002(2) -0.005(2) -0.004(2)
C25 0.043(3) 0.028(3) 0.036(3) 0.004(2) 0.004(3) -0.012(2)
C26 0.043(3) 0.019(2) 0.036(3) 0.003(2) 0.006(2) -0.001(2)
C27 0.031(3) 0.035(3) 0.044(3) 0.014(2) -0.002(2) 0.005(2)
C28 0.027(3) 0.027(3) 0.038(3) 0.005(2) 0.002(2) 0.001(2)
C29 0.042(3) 0.033(3) 0.052(4) 0.009(3) 0.003(3) 0.004(3)
C30 0.056(4) 0.040(4) 0.064(4) 0.015(3) 0.017(3) 0.003(3)
C31 0.066(5) 0.058(5) 0.066(5) 0.023(4) 0.008(4) -0.014(4)
C32 0.072(5) 0.054(4) 0.061(5) 0.026(4) -0.001(4) -0.003(4)
C33 0.107(7) 0.060(5) 0.108(7) 0.044(5) 0.030(6) 0.040(5)
C34 0.078(6) 0.067(5) 0.100(6) 0.038(5) 0.045(5) 0.028(4)
C35 0.110(7) 0.055(5) 0.060(5) 0.010(4) -0.019(5) -0.024(5)
Cl1 0.126(2) 0.118(2) 0.0725(14) 0.0139(13) -0.0271(14) -0.0646(17)
Cl2 0.0510(17) 0.782(14) 0.139(3) -0.209(6) -0.0058(19) -0.016(4)
Cl3 0.0599(18) 0.142(3) 0.420(7) -0.127(4) -0.018(3) 0.0149(18)

loop_
_atom_type_symbol
_atom_type_description
_atom_type_scat_dispersion_real
_atom_type_scat_dispersion_imag
_atom_type_scat_source
C C 0.0033 0.0016 'International Tables Vol C Tables 4.2.6.8 and 6.1.1.4'
H H 0.0000 0.0000 'International Tables Vol C Tables 4.2.6.8 and 6.1.1.4'
O O 0.0106 0.0060 'International Tables Vol C Tables 4.2.6.8 and 6.1.1.4'
Ti Ti 0.2776 0.4457 'International Tables Vol C Tables 4.2.6.8 and 6.1.1.4'
N N 0.0061 0.0033 'International Tables Vol C Tables 4.2.6.8 and 6.1.1.4'
Cl Cl 0.1484 0.1585 'International Tables Vol C Tables 4.2.6.8 and 6.1.1.4'

loop_
_geom_angle_atom_site_label_1
_geom_angle_atom_site_label_2
_geom_angle_atom_site_label_3
_geom_angle
_geom_angle_site_symmetry_1
_geom_angle_site_symmetry_3
O4 Ti1 O3 97.38(15) . .
O4 Ti1 O1 99.14(14) . .
O3 Ti1 O1 93.68(13) . .
O4 Ti1 O6 108.13(15) . .
O3 Ti1 O6 94.61(14) . .
O1 Ti1 O6 150.15(14) . .
O4 Ti1 O7 167.21(14) . .
O3 Ti1 O7 93.58(13) . .
O1 Ti1 O7 73.50(12) . .
O6 Ti1 O7 77.40(13) . .
O4 Ti1 N1 82.97(15) . .
O3 Ti1 N1 179.59(16) . .
O1 Ti1 N1 86.04(14) . .
O6 Ti1 N1 85.49(15) . .
O7 Ti1 N1 86.05(13) . .
O4 Ti1 Ti3 136.66(11) . .
O3 Ti1 Ti3 84.82(10) . .
O1 Ti1 Ti3 37.73(9) . .
O6 Ti1 Ti3 114.85(10) . .
O7 Ti1 Ti3 37.94(8) . .
N1 Ti1 Ti3 94.78(10) . .
O4 Ti1 Ti3 109.31(11) . 15_665
O3 Ti1 Ti3 23.52(9) . 15_665
O1 Ti1 Ti3 72.05(9) . 15_665
O6 Ti1 Ti3 108.74(11) . 15_665
O7 Ti1 Ti3 78.80(9) . 15_665
N1 Ti1 Ti3 156.10(11) . 15_665
Ti3 Ti1 Ti3 62.05(3) . 15_665
O5 Ti2 O5 95.3(2) . 6_654
O5 Ti2 O1 100.50(14) . 6_654
O5 Ti2 O1 93.07(14) 6_654 6_654
O5 Ti2 O1 93.07(14) . .
O5 Ti2 O1 100.50(14) 6_654 .
O1 Ti2 O1 159.86(19) 6_654 .
O5 Ti2 O2 89.67(14) . 6_654
O5 Ti2 O2 168.35(13) 6_654 6_654
O1 Ti2 O2 75.63(12) 6_654 6_654
O1 Ti2 O2 89.74(12) . 6_654
O5 Ti2 O2 168.35(13) . .
O5 Ti2 O2 89.67(14) 6_654 .
O1 Ti2 O2 89.74(12) 6_654 .
O1 Ti2 O2 75.64(12) . .
O2 Ti2 O2 87.48(16) 6_654 .
O5 Ti2 Ti3 103.14(11) . 6_654
O5 Ti2 Ti3 131.85(11) 6_654 6_654
O1 Ti2 Ti3 40.26(9) 6_654 6_654
O1 Ti2 Ti3 122.07(10) . 6_654
O2 Ti2 Ti3 36.51(8) 6_654 6_654
O2 Ti2 Ti3 81.07(8) . 6_654
O5 Ti2 Ti3 131.85(11) . .
O5 Ti2 Ti3 103.14(11) 6_654 .
O1 Ti2 Ti3 122.07(10) 6_654 .
O1 Ti2 Ti3 40.26(9) . .
O2 Ti2 Ti3 81.07(8) 6_654 .
O2 Ti2 Ti3 36.51(8) . .
Ti3 Ti2 Ti3 96.84(4) 6_654 .
O3 Ti3 O2 104.45(14) 12_756 .
O3 Ti3 O2 97.36(13) 12_756 15_665
O2 Ti3 O2 91.00(17) . 15_665
O3 Ti3 O7 104.74(14) 12_756 .
O2 Ti3 O7 150.44(13) . .
O2 Ti3 O7 89.87(13) 15_665 .
O3 Ti3 O1 164.93(13) 12_756 .
O2 Ti3 O1 77.95(12) . .
O2 Ti3 O1 97.48(12) 15_665 .
O7 Ti3 O1 72.64(12) . .
O3 Ti3 N2 82.72(14) 12_756 .
O2 Ti3 N2 92.29(14) . .
O2 Ti3 N2 176.58(14) 15_665 .
O7 Ti3 N2 86.81(14) . .
O1 Ti3 N2 82.31(13) . .
O3 Ti3 Ti2 146.61(11) 12_756 .
O2 Ti3 Ti2 42.35(9) . .
O2 Ti3 Ti2 88.33(9) 15_665 .
O7 Ti3 Ti2 108.16(9) . .
O1 Ti3 Ti2 36.77(8) . .
N2 Ti3 Ti2 93.48(10) . .
O3 Ti3 Ti1 145.15(11) 12_756 .
O2 Ti3 Ti1 110.25(10) . .
O2 Ti3 Ti1 85.46(9) 15_665 .
O7 Ti3 Ti1 40.41(9) . .
O1 Ti3 Ti1 34.36(8) . .
N2 Ti3 Ti1 92.52(10) . .
Ti2 Ti3 Ti1 67.90(2) . .
O3 Ti3 Ti1 24.75(10) 12_756 12_756
O2 Ti3 Ti1 83.00(9) . 12_756
O2 Ti3 Ti1 85.57(9) 15_665 12_756
O7 Ti3 Ti1 126.52(9) . 12_756
O1 Ti3 Ti1 160.74(9) . 12_756
N2 Ti3 Ti1 95.75(10) . 12_756
Ti2 Ti3 Ti1 124.88(3) . 12_756
Ti1 Ti3 Ti1 164.11(3) . 12_756
O3 Ti3 Ti3 81.25(11) 12_756 12_756
O2 Ti3 Ti3 28.92(9) . 12_756
O2 Ti3 Ti3 76.98(9) 15_665 12_756
O7 Ti3 Ti3 166.25(10) . 12_756
O1 Ti3 Ti3 104.74(9) . 12_756
N2 Ti3 Ti3 106.39(11) . 12_756
Ti2 Ti3 Ti3 67.98(2) . 12_756
Ti1 Ti3 Ti3 132.66(3) . 12_756
Ti1 Ti3 Ti3 57.27(3) 12_756 12_756
O3 Ti3 Ti3 124.94(11) 12_756 15_665
O2 Ti3 Ti3 88.13(9) . 15_665
O2 Ti3 Ti3 27.97(8) 15_665 15_665
O7 Ti3 Ti3 79.03(10) . 15_665
O1 Ti3 Ti3 69.67(9) . 15_665
N2 Ti3 Ti3 151.27(11) . 15_665
Ti2 Ti3 Ti3 67.98(2) . 15_665
Ti1 Ti3 Ti3 60.68(3) . 15_665
Ti1 Ti3 Ti3 112.79(4) 12_756 15_665
Ti3 Ti3 Ti3 87.383(11) 12_756 15_665
Ti1 O1 Ti2 135.51(17) . .
Ti1 O1 Ti3 107.91(14) . .
Ti2 O1 Ti3 102.97(14) . .
Ti3 O2 Ti3 123.11(15) . 12_756
Ti3 O2 Ti2 101.14(13) . .
Ti3 O2 Ti2 125.48(14) 12_756 .
Ti3 O3 Ti1 131.72(18) 15_665 .
C1 O4 Ti1 144.1(3) . .
O4 C1 C6 119.4(5) . .
O4 C1 C2 121.4(4) . .
C6 C1 C2 119.2(5) . .
O5 C2 C1 121.9(4) . .
O5 C2 C3 119.5(5) . .
C1 C2 C3 118.6(4) . .
C2 O5 Ti2 143.0(3) . .
C4 C3 C2 121.5(5) . .
C4 C3 H3 119.2 . .
C2 C3 H3 119.2 . .
C3 C4 C5 119.4(5) . .
C3 C4 H4 120.3 . .
C5 C4 H4 120.3 . .
C6 C5 C4 120.2(5) . .
C6 C5 H5 119.9 . .
C4 C5 H5 119.9 . .
C5 C6 C1 121.0(5) . .
C5 C6 H6 119.5 . .
C1 C6 H6 119.5 . .
C7 O6 Ti1 118.7(3) . .
O6 C7 C12 125.3(5) . .
O6 C7 C8 116.2(4) . .
C12 C7 C8 118.5(5) . .
O7 C8 C9 125.3(4) . .
O7 C8 C7 112.7(4) . .
C9 C8 C7 122.0(4) . .
C8 O7 Ti3 139.8(3) . .
C8 O7 Ti1 113.4(3) . .
Ti3 O7 Ti1 101.65(13) . .
C8 C9 C10 118.3(5) . .
C8 C9 H9 120.8 . .
C10 C9 H9 120.8 . .
C11 C10 C9 120.4(5) . .
C11 C10 H10 119.8 . .
C9 C10 H10 119.8 . .
C10 C11 C12 121.6(5) . .
C10 C11 H11 119.2 . .
C12 C11 H11 119.2 . .
C11 C12 C7 119.1(5) . .
C11 C12 H12 120.5 . .
C7 C12 H12 120.5 . .
C13 N1 C17 116.6(4) . .
C13 N1 Ti1 122.3(4) . .
C17 N1 Ti1 120.8(3) . .
N1 C13 C14 123.6(5) . .
N1 C13 H13 118.2 . .
C14 C13 H13 118.2 . .
C13 C14 C15 120.7(5) . .
C13 C14 H14 119.7 . .
C15 C14 H14 119.7 . .
C14 C15 C16 115.5(5) . .
C14 C15 C18 121.8(5) . .
C16 C15 C18 122.7(5) . .
C17 C16 C15 120.8(5) . .
C17 C16 H16 119.6 . .
C15 C16 H16 119.6 . .
N1 C17 C16 122.8(5) . .
N1 C17 H17 118.6 . .
C16 C17 H17 118.6 . .
C23 C18 C19 118.6(6) . .
C23 C18 C15 120.0(6) . .
C19 C18 C15 121.4(6) . .
C20 C19 C18 118.0(7) . .
C20 C19 H19 121.0 . .
C18 C19 H19 121.0 . .
C21 C20 C19 121.7(7) . .
C21 C20 H20 119.2 . .
C19 C20 H20 119.2 . .
C22 C21 C20 120.2(7) . .
C22 C21 H21 119.9 . .
C20 C21 H21 119.9 . .
C21 C22 C23 121.5(8) . .
C21 C22 H22 119.3 . .
C23 C22 H22 119.3 . .
C22 C23 C18 120.1(7) . .
C22 C23 H23 120.0 . .
C18 C23 H23 120.0 . .
C28 N2 C24 116.7(4) . .
C28 N2 Ti3 121.3(3) . .
C24 N2 Ti3 121.7(3) . .
N2 C24 C25 123.2(5) . .
N2 C24 H24 118.4 . .
C25 C24 H24 118.4 . .
C24 C25 C26 120.0(5) . .
C24 C25 H25 120.0 . .
C26 C25 H25 120.0 . .
C27 C26 C25 116.5(5) . .
C27 C26 C29 121.1(5) . .
C25 C26 C29 122.4(5) . .
C28 C27 C26 120.3(5) . .
C28 C27 H27 119.8 . .
C26 C27 H27 119.8 . .
N2 C28 C27 123.3(5) . .
N2 C28 H28 118.3 . .
C27 C28 H28 118.3 . .
C34 C29 C30 117.6(6) . .
C34 C29 C26 122.3(6) . .
C30 C29 C26 120.0(5) . .
C29 C30 C31 120.0(6) . .
C29 C30 H30 120.0 . .
C31 C30 H30 120.0 . .
C32 C31 C30 120.9(7) . .
C32 C31 H31 119.6 . .
C30 C31 H31 119.6 . .
C31 C32 C33 120.0(7) . .
C31 C32 H32 120.0 . .
C33 C32 H32 120.0 . .
C32 C33 C34 119.9(8) . .
C32 C33 H33 120.1 . .
C34 C33 H33 120.1 . .
C29 C34 C33 121.7(7) . .
C29 C34 H34 119.1 . .
C33 C34 H34 119.1 . .
Cl2 C35 Cl3 113.2(5) . .
Cl2 C35 Cl1 107.6(5) . .
Cl3 C35 Cl1 114.7(5) . .
Cl2 C35 H35 107.0 . .
Cl3 C35 H35 107.0 . .
Cl1 C35 H35 107.0 . .

loop_
_geom_bond_atom_site_label_1
_geom_bond_atom_site_label_2
_geom_bond_distance
_geom_bond_site_symmetry_2
Ti1 O4 1.820(3) .
Ti1 O3 1.867(3) .
Ti1 O1 1.904(3) .
Ti1 O6 1.927(3) .
Ti1 O7 2.125(3) .
Ti1 N1 2.293(4) .
Ti1 Ti3 3.2105(11) .
Ti1 Ti3 3.3279(11) 15_665
Ti2 O5 1.856(3) .
Ti2 O5 1.856(3) 6_654
Ti2 O1 1.913(3) 6_654
Ti2 O1 1.913(3) .
Ti2 O2 2.138(3) 6_654
Ti2 O2 2.138(3) .
Ti2 Ti3 3.1136(11) 6_654
Ti2 Ti3 3.1136(11) .
Ti3 O3 1.780(3) 12_756
Ti3 O2 1.888(3) .
Ti3 O2 1.946(3) 15_665
Ti3 O7 2.015(3) .
Ti3 O1 2.065(3) .
Ti3 N2 2.272(4) .
Ti3 Ti1 3.3278(11) 12_756
Ti3 Ti3 3.3715(11) 12_756
Ti3 Ti3 3.3715(11) 15_665
O2 Ti3 1.946(3) 12_756
O3 Ti3 1.780(3) 15_665
O4 C1 1.348(6) .
C1 C6 1.391(7) .
C1 C2 1.405(7) .
C2 O5 1.344(5) .
C2 C3 1.406(7) .
C3 C4 1.372(7) .
C3 H3 0.9500 .
C4 C5 1.388(8) .
C4 H4 0.9500 .
C5 C6 1.383(8) .
C5 H5 0.9500 .
C6 H6 0.9500 .
O6 C7 1.353(6) .
C7 C12 1.388(7) .
C7 C8 1.415(7) .
C8 O7 1.358(5) .
C8 C9 1.374(7) .
C9 C10 1.386(7) .
C9 H9 0.9500 .
C10 C11 1.378(8) .
C10 H10 0.9500 .
C11 C12 1.384(8) .
C11 H11 0.9500 .
C12 H12 0.9500 .
N1 C13 1.330(6) .
N1 C17 1.359(6) .
C13 C14 1.375(8) .
C13 H13 0.9500 .
C14 C15 1.386(8) .
C14 H14 0.9500 .
C15 C16 1.405(8) .
C15 C18 1.494(8) .
C16 C17 1.365(7) .
C16 H16 0.9500 .
C17 H17 0.9500 .
C18 C23 1.402(9) .
C18 C19 1.418(9) .
C19 C20 1.391(9) .
C19 H19 0.9500 .
C20 C21 1.354(10) .
C20 H20 0.9500 .
C21 C22 1.350(11) .
C21 H21 0.9500 .
C22 C23 1.362(10) .
C22 H22 0.9500 .
C23 H23 0.9500 .
N2 C28 1.347(6) .
N2 C24 1.352(6) .
C24 C25 1.374(7) .
C24 H24 0.9500 .
C25 C26 1.406(8) .
C25 H25 0.9500 .
C26 C27 1.388(8) .
C26 C29 1.485(7) .
C27 C28 1.375(7) .
C27 H27 0.9500 .
C28 H28 0.9500 .
C29 C34 1.369(9) .
C29 C30 1.389(8) .
C30 C31 1.405(9) .
C30 H30 0.9500 .
C31 C32 1.336(10) .
C31 H31 0.9500 .
C32 C33 1.367(11) .
C32 H32 0.9500 .
C33 C34 1.383(10) .
C33 H33 0.9500 .
C34 H34 0.9500 .
C35 Cl2 1.604(8) .
C35 Cl3 1.654(9) .
C35 Cl1 1.763(8) .
C35 H35 1.0000 .
